data_2102698
loop_
_publ_author_name
'Loehlin, James H.'
'Okasako, Elizabeth L. N.'

_publ_section_title
;
 Analysis of structures with saturated hydrogen bonding
;
_journal_issue 1
_journal_name_full 'Acta Crystallographica Section B'
_journal_page_first 132
_journal_page_last 141
_journal_paper_doi 10.1107/S0108768106045046
_journal_volume 63
_journal_year 2007
_chemical_formula_moiety ' C6 H8 N2, C10 H22 O2 '
_chemical_formula_sum 'C16 H30 N2 O2'
_chemical_formula_weight 282.43
_chemical_name_systematic
;
1,4-phenylenediamine.1,10-decanediol (1/1)
;
_space_group_IT_number 14
_symmetry_cell_setting monoclinic
_symmetry_space_group_name_Hall '-P 2ybc'
_symmetry_space_group_name_H-M 'P 1 21/c 1'
_atom_sites_solution_hydrogens geom
_atom_sites_solution_primary direct
_audit_creation_method CRYSTALS_ver_12-03-99
_cell_angle_alpha 90
_cell_angle_beta 98.398(3)
_cell_angle_gamma 90
_cell_formula_units_Z 2
_cell_length_a 19.453(2)
_cell_length_b 5.1589(6)
_cell_length_c 8.1800(10)
_cell_measurement_reflns_used 2017
_cell_measurement_temperature 293
_cell_measurement_theta_max 28.3
_cell_measurement_theta_min 1.1
_cell_volume 812.11(16)
_computing_cell_refinement
;
 SAINT
;
_computing_data_collection
;
 Bruker SMART CCD
;
_computing_data_reduction
;
 SAINT
;
_computing_molecular_graphics
;
 CAMERON (Watkin et al 1996)
;
_computing_publication_material
;
 CRYSTALS (Watkin et al 2001)
;
_computing_structure_refinement
;
 CRYSTALS (Watkin et al 2001)
;
_computing_structure_solution
;
 SIR92 (Altomare et al, 1994)
;
_diffrn_ambient_temperature 293
_diffrn_measured_fraction_theta_full 0.998
_diffrn_measured_fraction_theta_max 0.998
_diffrn_measurement_device_type
;
Bruker CCD
;
_diffrn_measurement_method \w/2\q
_diffrn_radiation_monochromator graphite
_diffrn_radiation_type 'Mo K\a'
_diffrn_radiation_wavelength 0.71073
_diffrn_reflns_av_R_equivalents 0.03
_diffrn_reflns_limit_h_max 24
_diffrn_reflns_limit_h_min -25
_diffrn_reflns_limit_k_max 6
_diffrn_reflns_limit_k_min -6
_diffrn_reflns_limit_l_max 10
_diffrn_reflns_limit_l_min -7
_diffrn_reflns_number 5982
_diffrn_reflns_theta_full 28.331
_diffrn_reflns_theta_max 28.331
_diffrn_reflns_theta_min 1.058
_diffrn_standards_decay_% 0.00
_diffrn_standards_interval_count 0
_diffrn_standards_interval_time 0
_diffrn_standards_number 0
_exptl_absorpt_coefficient_mu 0.076
_exptl_absorpt_correction_T_max 1.00
_exptl_absorpt_correction_T_min 1.00
_exptl_absorpt_correction_type none
_exptl_crystal_colour ' colorless '
_exptl_crystal_density_diffrn 1.155
_exptl_crystal_density_meas ?
_exptl_crystal_description ' prism '
_exptl_crystal_F_000 312.000
_exptl_crystal_size_max 0.35
_exptl_crystal_size_mid 0.30
_exptl_crystal_size_min 0.05
_refine_diff_density_max 0.24
_refine_diff_density_min -0.28
_refine_ls_extinction_method None
_refine_ls_goodness_of_fit_ref 0.9379
_refine_ls_hydrogen_treatment mixed
_refine_ls_matrix_type full
_refine_ls_number_parameters 103
_refine_ls_number_reflns 1051
_refine_ls_R_factor_all 0.0604
_refine_ls_R_factor_gt 0.0351
_refine_ls_shift/su_max 0.006951
_refine_ls_structure_factor_coef Fsqd
_refine_ls_weighting_details
;
Method = Prince modified Chebychev polynomial, (Watkin, 1994)
 W = [weight] * [1-(deltaF/6*sigmaF)^2]^2
 94.7 149. 108. 43.5 17.7
;
_refine_ls_weighting_scheme calc
_refine_ls_wR_factor_all 0.1039
_refine_ls_wR_factor_gt 0.0901
_refine_ls_wR_factor_ref 0.0901
_reflns_number_gt 1051
_reflns_number_total 2017
_reflns_threshold_expression I>3.00u(I)
_cod_data_source_file gp5014.cif
_cod_data_source_block PDA10D
_cod_depositor_comments
;
The following automatic conversions were performed:
'_symmetry_cell_setting' value 'Monoclinic' changed to 'monoclinic'
according to '/home/saulius/struct/CIF-dictionaries/cif_core.dic'
dictionary named 'cif_core.dic' version 2.4.1 from 2010-06-29.

Automatic conversion script
Id: cif_fix_enum 1527 2010-12-29 10:47:43Z saulius 

The following automatic conversions were performed:

'_chemical_melting_point' value 'not measured' was changed to '?' -
the value is undefined or not given.

Automatic conversion script
Id: cif_fix_values 1646 2011-03-28 12:23:43Z adriana 

The following automatic conversions were performed:

'_chemical_melting_point' value 'not measured' was changed to '?' -
the value is undefined or not given.

'_symmetry_cell_setting' value
'Monoclinic' changed to 'monoclinic' according to
/home/saulius/struct/CIF-dictionaries/cif_core.dic dictionary named
'cif_core.dic' version 2.4.1 from 2010-06-29.

Automatic conversion script
Id: cif_fix_values 1715 2011-07-08 13:25:40Z adriana 
;
_cod_original_cell_volume 812.08(17)
_cod_original_sg_symbol_H-M 'P 1 21/c 1 '
_cod_original_formula_sum ' C16 H30 N2 O2 '
_cod_database_code 2102698
_cod_database_fobs_code 2102698

loop_
_symmetry_equiv_pos_as_xyz
x,y,z
-x,-y,-z
-x,y+1/2,-z+1/2
x,-y+1/2,z+1/2

loop_
_atom_site_type_symbol
_atom_site_label
_atom_site_fract_x
_atom_site_fract_y
_atom_site_fract_z
_atom_site_U_iso_or_equiv
_atom_site_adp_type
_atom_site_occupancy
C C1 0.46909(8) 0.1762(3) 0.09427(19) 0.0259 Uani 1.0000
C C2 0.53927(8) 0.1945(3) 0.08303(19) 0.0259 Uani 1.0000
C C3 0.57079(7) 0.0194(3) -0.01116(18) 0.0226 Uani 1.0000
N N4 0.64393(7) 0.0308(3) -0.01786(19) 0.0284 Uani 1.0000
C C5 0.01700(8) -0.3690(3) 0.0222(2) 0.0262 Uani 1.0000
C C6 0.09147(8) -0.3906(3) 0.1107(2) 0.0260 Uani 1.0000
C C7 0.12608(8) -0.1283(3) 0.1508(2) 0.0264 Uani 1.0000
C C8 0.20076(8) -0.1516(3) 0.2385(2) 0.0259 Uani 1.0000
C C9 0.23361(8) 0.1105(3) 0.2825(2) 0.0274 Uani 1.0000
O O10 0.30307(6) 0.0721(2) 0.35958(16) 0.0337 Uani 1.0000
H H1 0.6530(9) 0.002(4) -0.119(3) 0.034(5) Uiso 1.0000
H H2 0.6610(10) 0.180(4) 0.013(3) 0.043(6) Uiso 1.0000
H H3 0.3180(10) 0.210(5) 0.407(3) 0.045(6) Uiso 1.0000
H H11 0.44708(8) 0.3043(3) 0.16242(19) 0.0310 Uiso 1.0000
H H21 0.56755(8) 0.3359(3) 0.14358(19) 0.0306 Uiso 1.0000
H H51 -0.01128(8) -0.2748(3) 0.0959(2) 0.0308 Uiso 1.0000
H H52 0.01742(8) -0.2678(3) -0.0819(2) 0.0308 Uiso 1.0000
H H61 0.09091(8) -0.4875(3) 0.2164(2) 0.0306 Uiso 1.0000
H H62 0.11946(8) -0.4893(3) 0.0383(2) 0.0306 Uiso 1.0000
H H71 0.09836(8) -0.0301(3) 0.2239(2) 0.0308 Uiso 1.0000
H H72 0.12640(8) -0.0308(3) 0.0453(2) 0.0308 Uiso 1.0000
H H81 0.20077(8) -0.2540(3) 0.3423(2) 0.0306 Uiso 1.0000
H H82 0.22901(8) -0.2442(3) 0.1640(2) 0.0306 Uiso 1.0000
H H91 0.20678(8) 0.2031(3) 0.3601(2) 0.0321 Uiso 1.0000
H H92 0.23338(8) 0.2161(3) 0.1800(2) 0.0321 Uiso 1.0000

loop_
_atom_site_aniso_label
_atom_site_aniso_U_11
_atom_site_aniso_U_22
_atom_site_aniso_U_33
_atom_site_aniso_U_12
_atom_site_aniso_U_13
_atom_site_aniso_U_23
C1 0.0261(8) 0.0241(8) 0.0271(8) 0.0032(6) 0.0025(6) -0.0026(6)
C2 0.0271(8) 0.0225(8) 0.0268(7) -0.0030(6) -0.0006(6) -0.0030(7)
C3 0.0202(7) 0.0224(8) 0.0240(7) 0.0021(6) -0.0008(5) 0.0049(6)
N4 0.0215(7) 0.0309(8) 0.0323(8) -0.0002(6) 0.0024(5) 0.0012(7)
C5 0.0201(8) 0.0251(8) 0.0316(8) -0.0026(6) -0.0019(6) -0.0022(7)
C6 0.0205(7) 0.0255(8) 0.0306(8) -0.0025(6) -0.0011(6) -0.0019(6)
C7 0.0217(8) 0.0256(8) 0.0299(8) -0.0028(6) -0.0031(6) -0.0017(7)
C8 0.0195(7) 0.0252(8) 0.0316(8) -0.0025(6) -0.0013(6) -0.0015(7)
C9 0.0194(7) 0.0264(9) 0.0344(8) -0.0015(6) -0.0027(6) -0.0034(7)
O10 0.0228(6) 0.0273(7) 0.0470(7) -0.0029(5) -0.0083(5) -0.0074(6)

loop_
_atom_type_symbol
_atom_type_scat_dispersion_real
_atom_type_scat_dispersion_imag
_atom_type_scat_source
'C   ' 0.0033 0.0016 International_Tables_Vol_IV_Table_2.2B
'H   ' 0.0000 0.0000 International_Tables_Vol_IV_Table_2.2B
'O   ' 0.0106 0.0060 International_Tables_Vol_IV_Table_2.2B
'N   ' 0.0061 0.0033 International_Tables_Vol_IV_Table_2.2B

loop_
_geom_angle_atom_site_label_1
_geom_angle_atom_site_label_2
_geom_angle_atom_site_label_3
_geom_angle_site_symmetry_1
_geom_angle_site_symmetry_3
_geom_angle
_geom_angle_publ_flag
C2 C1 C3 . 2_655 120.18(14) yes
C2 C1 H11 . . 119.90(9) no
C3 C1 H11 2_655 . 119.92(9) no
C1 C2 C3 . . 120.82(14) yes
C1 C2 H21 . . 119.55(9) no
C3 C2 H21 . . 119.63(9) no
C1 C3 C2 2_655 . 119.00(13) yes
C1 C3 N4 2_655 . 119.88(14) yes
C2 C3 N4 . . 121.07(14) yes
C3 N4 H1 . . 111.3(12) no
C3 N4 H2 . . 112.1(14) no
H1 N4 H2 . . 107.5(19) no
C5 C5 C6 2_545 . 113.39(17) yes
C5 C5 H51 2_545 . 108.47(12) no
C6 C5 H51 . . 108.49(9) no
C5 C5 H52 2_545 . 108.50(12) no
C6 C5 H52 . . 108.48(9) no
H51 C5 H52 . . 109.467 no
C5 C6 C7 . . 113.32(13) yes
C5 C6 H61 . . 108.50(9) no
C7 C6 H61 . . 108.52(9) no
C5 C6 H62 . . 108.51(9) no
C7 C6 H62 . . 108.48(9) no
H61 C6 H62 . . 109.466 no
C6 C7 C8 . . 113.01(13) yes
C6 C7 H71 . . 108.57(9) no
C8 C7 H71 . . 108.52(9) no
C6 C7 H72 . . 108.60(9) no
C8 C7 H72 . . 108.63(9) no
H71 C7 H72 . . 109.467 no
C7 C8 C9 . . 112.35(13) yes
C7 C8 H81 . . 108.81(9) no
C9 C8 H81 . . 108.76(9) no
C7 C8 H82 . . 108.70(9) no
C9 C8 H82 . . 108.71(9) no
H81 C8 H82 . . 109.466 no
C8 C9 O10 . . 108.78(13) yes
C8 C9 H91 . . 109.61(9) no
O10 C9 H91 . . 109.66(9) no
C8 C9 H92 . . 109.66(9) no
O10 C9 H92 . . 109.65(9) no
H91 C9 H92 . . 109.466 no
C9 O10 H3 . . 109.0(14) no

loop_
_geom_bond_atom_site_label_1
_geom_bond_atom_site_label_2
_geom_bond_site_symmetry_2
_geom_bond_distance
_geom_bond_publ_flag
C1 C2 . 1.385(2) yes
C1 C3 2_655 1.389(2) yes
C1 H11 . 1.000 no
C2 C3 . 1.387(2) yes
C2 H21 . 1.000 no
C3 N4 . 1.4330(19) yes
N4 H1 . 0.88(2) no
N4 H2 . 0.86(2) no
C5 C5 2_545 1.525(3) yes
C5 C6 . 1.526(2) yes
C5 H51 . 1.000 no
C5 H52 . 1.000 no
C6 C7 . 1.526(2) yes
C6 H61 . 1.000 no
C6 H62 . 1.000 no
C7 C8 . 1.528(2) yes
C7 H71 . 1.000 no
C7 H72 . 1.000 no
C8 C9 . 1.516(2) yes
C8 H81 . 1.000 no
C8 H82 . 1.000 no
C9 O10 . 1.4189(18) yes
C9 H91 . 1.000 no
C9 H92 . 1.000 no
O10 H3 . 0.84(2) no
